data_4086564
loop_
_publ_author_name
'Batke, Sonja'
'Sietzen, Malte'
'Merz, Lukas'
'Wadepohl, Hubert'
'Ballmann, Joachim'

_publ_section_title
;
 Closely Related Benzylene-Linked Diamidophosphine Scaffolds and Their
 Zirconium and Hafnium Complexes: How Small Changes of the Ligand Result
 in Different Complex Stabilities and Reactivities
;
_journal_issue 13
_journal_name_full Organometallics
_journal_page_first 2294
_journal_paper_doi 10.1021/acs.organomet.6b00384
_journal_volume 35
_journal_year 2016
_chemical_formula_moiety 'C40 H49 Hf N2 P Si2, C4 H10 O'
_chemical_formula_sum 'C44 H59 Hf N2 O P Si2'
_chemical_formula_weight 897.57
_chemical_properties_physical 'air-sensitive, moisture-sensitive'
_space_group_crystal_system triclinic
_space_group_IT_number 2
_space_group_name_Hall '-P 1'
_space_group_name_H-M_alt 'P -1'
_symmetry_cell_setting triclinic
_symmetry_Int_Tables_number 2
_symmetry_space_group_name_Hall '-P 1'
_symmetry_space_group_name_H-M 'P -1'
_atom_sites_solution_hydrogens geom
_atom_sites_solution_primary dual
_atom_sites_solution_secondary difmap
_audit_block_code ba_sb48
_audit_creation_date 2016-02-26
_audit_creation_method
;
Olex2 1.2
(compiled 2016.02.16 svn.r3265 for OlexSys, GUI svn.r5155)
;
_audit_update_record '26.02.2016 15:01:29 CET UTC+01:00  encif 1.38'
_cell_angle_alpha 69.808(2)
_cell_angle_beta 84.7664(16)
_cell_angle_gamma 85.5702(15)
_cell_formula_units_Z 4
_cell_length_a 14.1757(2)
_cell_length_b 16.0067(3)
_cell_length_c 20.6655(5)
_cell_measurement_reflns_used 31394
_cell_measurement_temperature 120(1)
_cell_measurement_theta_max 31.5580
_cell_measurement_theta_min 3.2630
_cell_volume 4377.34(16)
_computing_cell_refinement 'CrysAlisPro 1.171.38.41p (Rigaku OD, 2015)'
_computing_data_collection 'CrysAlisPro 1.171.38.41p (Rigaku OD, 2015)'
_computing_data_reduction 'CrysAlisPro 1.171.38.41p (Rigaku OD, 2015)'
_computing_molecular_graphics 'Olex2 (Dolomanov et al., 2009)'
_computing_publication_material 'encif (Wadepohl, 2009-15); encifer 1.5 (CCDC, 2014)'
_computing_structure_refinement 'ShelXL (Sheldrick, 2015)'
_computing_structure_solution 'SHELXT (Sheldrick, 2013)'
_diffrn_ambient_environment perfluoro
_diffrn_ambient_temperature 120(1)
_diffrn_detector 'CCD plate'
_diffrn_detector_area_resol_mean 7.9621
_diffrn_detector_type Eos
_diffrn_measured_fraction_theta_full 0.998
_diffrn_measured_fraction_theta_max 0.966
_diffrn_measurement_details
;
List of Runs (angles in degrees, time in seconds):

--------------------------------------------------------------------------
  1  \w     -3.00  97.00   0.50   20.00    --   27.02  77.00 -90.00  200
  2  \w      7.00  96.00   0.50   20.00    --   27.02  57.00  30.00  178
  3  \w    -20.00  69.00   0.50   20.00    --   27.02 -99.00 120.00  178
  4  \w    -42.00  48.00   0.50   20.00    --   27.02 -57.00   0.00  180
  5  \w      7.00  96.00   0.50   20.00    --   27.02  57.00 120.00  178
  6  \w    -42.00  48.00   0.50   20.00    --   27.02 -57.00 150.00  180
  7  \w      7.00  96.00   0.50   20.00    --   27.02  57.00-120.00  178
  8  \w    -20.00  69.00   0.50   20.00    --   27.02 -99.00 -30.00  178
  9  \w     -3.00  97.00   0.50   20.00    --   27.02  77.00  60.00  200
 10  \w    -20.00  69.00   0.50   20.00    --   27.02 -99.00-120.00  178
 11  \w      2.00  99.00   0.50   20.00    --   27.02  38.00 -30.00  194
 12  \w     -3.00  97.00   0.50   20.00    --   27.02  77.00 150.00  200
 13  \w     -3.00  97.00   0.50   20.00    --   27.02  77.00 -30.00  200
 14  \w    -20.00  44.00   0.50   20.00    --   27.02 -99.00  90.00  128
 15  \w      6.00  60.00   0.50   20.00    --   27.02  38.00 120.00  108
 16  \w     57.00  96.00   0.50   20.00    --   27.02  57.00 -60.00   78
 17  \w     27.00  54.00   0.50   20.00    --   27.02  57.00  60.00   54
 18  \w     35.00  69.00   0.50   20.00    --   27.02 -99.00  30.00   68
 19  \w    -34.00   6.00   0.50   20.00    --   27.02 -77.00 -90.00   80
;
_diffrn_measurement_device 'four-circle diffractometer'
_diffrn_measurement_device_type 'Agilent SuperNova, Dual, Cu at zero, Eos'
_diffrn_measurement_method '\w scans'
_diffrn_measurement_specimen_support 'polyimid foil'
_diffrn_orient_matrix_type 'CrysAlisPro convention (1999,Acta A55,543-557)'
_diffrn_orient_matrix_UB_11 0.0082988000
_diffrn_orient_matrix_UB_12 0.0075743000
_diffrn_orient_matrix_UB_13 0.0308106000
_diffrn_orient_matrix_UB_21 -0.0455566000
_diffrn_orient_matrix_UB_22 0.0217481000
_diffrn_orient_matrix_UB_23 -0.0001649000
_diffrn_orient_matrix_UB_31 -0.0196574000
_diffrn_orient_matrix_UB_32 -0.0412822000
_diffrn_orient_matrix_UB_33 0.0198615000
_diffrn_radiation_monochromator mirror
_diffrn_radiation_probe x-ray
_diffrn_radiation_type 'Mo K\a'
_diffrn_radiation_wavelength 0.71073
_diffrn_reflns_av_R_equivalents 0.055
_diffrn_reflns_av_unetI/netI 0.0866
_diffrn_reflns_Laue_measured_fraction_full 0.998
_diffrn_reflns_Laue_measured_fraction_max 0.966
_diffrn_reflns_limit_h_max 21
_diffrn_reflns_limit_h_min -21
_diffrn_reflns_limit_k_max 24
_diffrn_reflns_limit_k_min -23
_diffrn_reflns_limit_l_max 31
_diffrn_reflns_limit_l_min -31
_diffrn_reflns_number 194948
_diffrn_reflns_point_group_measured_fraction_full 0.998
_diffrn_reflns_point_group_measured_fraction_max 0.966
_diffrn_reflns_theta_full 25.242
_diffrn_reflns_theta_max 32.377
_diffrn_reflns_theta_min 2.983
_diffrn_source 'microfocus X-Ray tube'
_diffrn_source_type 'Agilent SuperNova (Mo) X-ray Source'
_exptl_absorpt_coefficient_mu 2.508
_exptl_absorpt_correction_T_max 0.785
_exptl_absorpt_correction_T_min 0.482
_exptl_absorpt_correction_type gaussian
_exptl_absorpt_process_details
;
CrysAlisPro 1.171.38.41p (Rigaku Oxford Diffraction, 2015)
Numerical absorption correction based on gaussian integration over
            a multifaceted crystal model
Empirical absorption correction using spherical harmonics,
 implemented in SCALE3 ABSPACK scaling algorithm.
;
_exptl_crystal_colour colourless
_exptl_crystal_density_diffrn 1.362
_exptl_crystal_description irregular
_exptl_crystal_F_000 1840
_exptl_crystal_size_max 0.424
_exptl_crystal_size_mid 0.167
_exptl_crystal_size_min 0.116
_refine_diff_density_max 2.986
_refine_diff_density_min -1.724
_refine_diff_density_rms 0.128
_refine_ls_extinction_method none
_refine_ls_goodness_of_fit_ref 0.920
_refine_ls_hydrogen_treatment constr
_refine_ls_matrix_type full
_refine_ls_number_parameters 936
_refine_ls_number_reflns 43447
_refine_ls_number_restraints 33
_refine_ls_restrained_S_all 0.926
_refine_ls_R_factor_all 0.0542
_refine_ls_R_factor_gt 0.0345
_refine_ls_shift/su_max 0.005
_refine_ls_shift/su_mean 0.000
_refine_ls_structure_factor_coef Fsqd
_refine_ls_weighting_details 'w=1/[\s^2^(Fo^2^)+(0.0302P)^2^] where P=(Fo^2^+2Fc^2^)/3'
_refine_ls_weighting_scheme calc
_refine_ls_wR_factor_gt 0.0666
_refine_ls_wR_factor_ref 0.0686
_reflns_Friedel_coverage 0.000
_reflns_number_gt 31629
_reflns_number_total 43447
_reflns_threshold_expression 'I > 2\s(I)'
_cod_data_source_file om6b00384_si_002.cif
_cod_data_source_block ba_sb48_5
_cod_depositor_comments 'Adding full bibliography for 4086549--4086572.cif.'
_cod_database_code 4086564
_audit_block_refno 2666
_audit_block_usercomment 'sb417b colourless needle'
_chemical_oxdiff_formula 'C40 H49 Hf1 N2 P1 Si2'
_chemical_oxdiff_usercomment 'sb417b colourless needle'
_shelx_space_group_comment
;
The symmetry employed for this shelxl refinement is uniquely defined
by the following loop, which should always be used as a source of
symmetry information in preference to the above space-group names.
They are only intended as comments.
;
_shelx_estimated_absorpt_t_max 0.788
_shelx_estimated_absorpt_t_min 0.788
_shelxl_version_number 2014/7
_olex2_refinement_description
;
1. Twinned data refinement
 Scales: 0.5087(3) 0.4913(3)
2. Fixed Uiso
 At 1.2 times of:
  All C(H) groups, All C(H,H) groups
 At 1.5 times of:
  All C(H,H,H) groups
3. Restrained distances
 O91-C91 \\sim O91-C93 \\sim O101-C101 \\sim O101-C103
 with sigma of 0.01
 C91-C92 \\sim C93-C94 \\sim C101-C102 \\sim C103-C104
 with sigma of 0.01
4. Rigid body (RIGU) restrains
 O101, C101, C102, C103, C104
 with sigma for 1-2 distances of 0.004 and sigma for 1-3 distances of 0.004
5.a Secondary CH2 refined with riding coordinates:
 C1(H1A,H1B), C11(H11A,H11B), C27(H27A,H27B), C34(H34A,H34B), C51(H51A,H51B),
 C61(H61A,H61B), C77(H77A,H77B), C84(H84A,H84B), C101(H10D,H10E), C103(H10I,
 H10J), C91(H91A,H91B), C93(H93A,H93B)
5.b Aromatic/amide H refined with riding coordinates:
 C4(H4), C5(H5), C6(H6), C7(H7), C14(H14), C15(H15), C16(H16), C17(H17),
 C22(H22), C23(H23), C24(H24), C25(H25), C26(H26), C29(H29), C30(H30), C31(H31),
  C32(H32), C33(H33), C36(H36), C37(H37), C38(H38), C39(H39), C40(H40),
 C54(H54), C55(H55), C56(H56), C57(H57), C64(H64), C65(H65), C66(H66), C67(H67),
  C72(H72), C73(H73), C74(H74), C75(H75), C76(H76), C79(H79), C80(H80),
 C81(H81), C82(H82), C83(H83), C86(H86), C87(H87), C88(H88), C89(H89), C90(H90)
5.c Idealised Me refined as rotating group:
 C8(H8A,H8B,H8C), C9(H9A,H9B,H9C), C10(H10A,H10B,H10C), C18(H18A,H18B,H18C),
 C19(H19A,H19B,H19C), C20(H20A,H20B,H20C), C58(H58A,H58B,H58C), C59(H59A,H59B,
 H59C), C60(H60A,H60B,H60C), C68(H68A,H68B,H68C), C69(H69A,H69B,H69C), C70(H70A,
 H70B,H70C), C102(H10F,H10G,H10H), C104(H10K,H10L,H10M), C92(H92A,H92B,H92C),
 C94(H94A,H94B,H94C)
;
_olex2_submission_special_instructions 'No special instructions were received'
_oxdiff_exptl_absorpt_empirical_details
;
Empirical correction (ABSPACK) includes:
- Absorption correction using spherical harmonics
- Frame scaling
;
_oxdiff_exptl_absorpt_empirical_full_max 1.199
_oxdiff_exptl_absorpt_empirical_full_min 0.744
_oxdiff_twin_integration_method simultaneous
_oxdiff_twin_items 2
_twin_special_details
;
Component 2 rotated by 179.9950\%
 around [0.99 0.09 0.13] (reciprocal) or [1.00 0.00 -0.00] (direct)
;
_cell_oxdiff_length_a 14.1757(2)
_cell_oxdiff_length_b 16.0067(3)
_cell_oxdiff_length_c 20.6655(5)
_cell_oxdiff_angle_alpha 69.808(2)
_cell_oxdiff_angle_beta 84.7664(16)
_cell_oxdiff_angle_gamma 85.5702(15)
_cell_oxdiff_volume 4377.34(15)
_cell_oxdiff_measurement_reflns_used 31394

loop_
_symmetry_equiv_pos_as_xyz
'x, y, z'
'-x, -y, -z'

loop_
_atom_site_label
_atom_site_type_symbol
_atom_site_fract_x
_atom_site_fract_y
_atom_site_fract_z
_atom_site_U_iso_or_equiv
_atom_site_adp_type
_atom_site_occupancy
_atom_site_site_symmetry_order
_atom_site_calc_flag
_atom_site_refinement_flags_posn
_atom_site_refinement_flags_adp
Hf1 Hf -0.01007(2) 0.36403(2) 0.87309(2) 0.01389(4) Uani 1 1 d . .
P1 P -0.07553(6) 0.20790(6) 0.85667(5) 0.01553(18) Uani 1 1 d . .
Si1 Si 0.09690(7) 0.22307(7) 1.01509(5) 0.0221(2) Uani 1 1 d . .
Si2 Si -0.24210(7) 0.46147(7) 0.86542(6) 0.0225(2) Uani 1 1 d . .
N1 N -0.00386(18) 0.27136(18) 0.97089(14) 0.0151(6) Uani 1 1 d . .
N2 N -0.14141(18) 0.41182(18) 0.83555(14) 0.0167(6) Uani 1 1 d . .
C1 C -0.1084(2) 0.1341(2) 0.94532(17) 0.0176(7) Uani 1 1 d . .
H1A H -0.1568 0.0939 0.9431 0.021 Uiso 1 1 calc R .
H1B H -0.0518 0.0964 0.9642 0.021 Uiso 1 1 calc R .
C2 C -0.1466(2) 0.1811(2) 0.99468(17) 0.0187(7) Uani 1 1 d . .
C3 C -0.0936(2) 0.2427(2) 1.00876(17) 0.0165(7) Uani 1 1 d . .
C4 C -0.1303(2) 0.2790(2) 1.05875(17) 0.0214(8) Uani 1 1 d . .
H4 H -0.0955 0.3217 1.0678 0.026 Uiso 1 1 calc R .
C5 C -0.2167(2) 0.2541(2) 1.09560(18) 0.0251(8) Uani 1 1 d . .
H5 H -0.2398 0.2783 1.1304 0.030 Uiso 1 1 calc R .
C6 C -0.2689(3) 0.1937(3) 1.08116(18) 0.0266(9) Uani 1 1 d . .
H6 H -0.3284 0.1770 1.1055 0.032 Uiso 1 1 calc R .
C7 C -0.2343(2) 0.1581(2) 1.03159(18) 0.0235(8) Uani 1 1 d . .
H7 H -0.2706 0.1168 1.0220 0.028 Uiso 1 1 calc R .
C8 C 0.2052(2) 0.2720(3) 0.9605(2) 0.0339(10) Uani 1 1 d . .
H8A H 0.2047 0.2656 0.9151 0.051 Uiso 1 1 calc GR .
H8B H 0.2619 0.2407 0.9830 0.051 Uiso 1 1 calc GR .
H8C H 0.2056 0.3353 0.9549 0.051 Uiso 1 1 calc GR .
C9 C 0.0974(3) 0.2433(3) 1.0981(2) 0.0348(10) Uani 1 1 d . .
H9A H 0.0922 0.3076 1.0896 0.052 Uiso 1 1 calc GR .
H9B H 0.1566 0.2181 1.1198 0.052 Uiso 1 1 calc GR .
H9C H 0.0435 0.2149 1.1290 0.052 Uiso 1 1 calc GR .
C10 C 0.1057(3) 0.1004(2) 1.0327(2) 0.0325(9) Uani 1 1 d . .
H10A H 0.0473 0.0740 1.0580 0.049 Uiso 1 1 calc GR .
H10B H 0.1598 0.0738 1.0604 0.049 Uiso 1 1 calc GR .
H10C H 0.1146 0.0890 0.9888 0.049 Uiso 1 1 calc GR .
C11 C -0.1908(2) 0.2466(2) 0.81962(18) 0.0184(8) Uani 1 1 d . .
H11A H -0.2159 0.2000 0.8055 0.022 Uiso 1 1 calc R .
H11B H -0.2368 0.2594 0.8544 0.022 Uiso 1 1 calc R .
C12 C -0.1770(2) 0.3295(2) 0.75811(18) 0.0167(7) Uani 1 1 d . .
C13 C -0.1486(2) 0.4076(2) 0.76717(18) 0.0193(8) Uani 1 1 d . .
C14 C -0.1297(2) 0.4813(2) 0.70775(18) 0.0222(8) Uani 1 1 d . .
H14 H -0.1083 0.5334 0.7127 0.027 Uiso 1 1 calc R .
C15 C -0.1411(2) 0.4808(3) 0.6420(2) 0.0277(9) Uani 1 1 d . .
H15 H -0.1282 0.5320 0.6027 0.033 Uiso 1 1 calc R .
C16 C -0.1716(2) 0.4050(3) 0.6341(2) 0.0291(9) Uani 1 1 d . .
H16 H -0.1813 0.4045 0.5894 0.035 Uiso 1 1 calc R .
C17 C -0.1877(2) 0.3302(3) 0.6915(2) 0.0248(9) Uani 1 1 d . .
H17 H -0.2066 0.2779 0.6854 0.030 Uiso 1 1 calc R .
C18 C -0.3436(2) 0.3853(3) 0.8883(2) 0.0388(11) Uani 1 1 d . .
H18A H -0.3539 0.3677 0.8486 0.058 Uiso 1 1 calc GR .
H18B H -0.4011 0.4164 0.9003 0.058 Uiso 1 1 calc GR .
H18C H -0.3287 0.3321 0.9278 0.058 Uiso 1 1 calc GR .
C19 C -0.2200(3) 0.4877(3) 0.9435(2) 0.0334(10) Uani 1 1 d . .
H19A H -0.1926 0.4346 0.9778 0.050 Uiso 1 1 calc GR .
H19B H -0.2800 0.5066 0.9631 0.050 Uiso 1 1 calc GR .
H19C H -0.1758 0.5359 0.9307 0.050 Uiso 1 1 calc GR .
C20 C -0.2799(2) 0.5677(2) 0.7988(2) 0.0296(9) Uani 1 1 d . .
H20A H -0.2286 0.6092 0.7870 0.044 Uiso 1 1 calc GR .
H20B H -0.3365 0.5939 0.8169 0.044 Uiso 1 1 calc GR .
H20C H -0.2945 0.5560 0.7573 0.044 Uiso 1 1 calc GR .
C21 C -0.0228(2) 0.1225(2) 0.82302(18) 0.0169(8) Uani 1 1 d . .
C22 C 0.0722(2) 0.0962(2) 0.83466(19) 0.0218(8) Uani 1 1 d . .
H22 H 0.1088 0.1299 0.8521 0.026 Uiso 1 1 calc R .
C23 C 0.1146(3) 0.0225(3) 0.8215(2) 0.0285(9) Uani 1 1 d . .
H23 H 0.1795 0.0064 0.8294 0.034 Uiso 1 1 calc R .
C24 C 0.0615(3) -0.0278(3) 0.7969(2) 0.0320(10) Uani 1 1 d . .
H24 H 0.0895 -0.0797 0.7892 0.038 Uiso 1 1 calc R .
C25 C -0.0317(3) -0.0025(3) 0.78357(19) 0.0303(10) Uani 1 1 d . .
H25 H -0.0676 -0.0361 0.7656 0.036 Uiso 1 1 calc R .
C26 C -0.0734(2) 0.0725(3) 0.79632(19) 0.0250(9) Uani 1 1 d . .
H26 H -0.1377 0.0897 0.7866 0.030 Uiso 1 1 calc R .
C27 C 0.0380(2) 0.4789(2) 0.90144(18) 0.0222(8) Uani 1 1 d . .
H27A H -0.0155 0.4991 0.9276 0.027 Uiso 1 1 calc R .
H27B H 0.0899 0.4558 0.9329 0.027 Uiso 1 1 calc R .
C28 C 0.0715(2) 0.5576(2) 0.84340(18) 0.0193(8) Uani 1 1 d . .
C29 C 0.0082(3) 0.6175(2) 0.8002(2) 0.0261(9) Uani 1 1 d . .
H29 H -0.0578 0.6086 0.8094 0.031 Uiso 1 1 calc R .
C30 C 0.0385(3) 0.6896(2) 0.7443(2) 0.0311(10) Uani 1 1 d . .
H30 H -0.0066 0.7291 0.7160 0.037 Uiso 1 1 calc R .
C31 C 0.1348(3) 0.7042(3) 0.7295(2) 0.0317(9) Uani 1 1 d . .
H31 H 0.1561 0.7534 0.6910 0.038 Uiso 1 1 calc R .
C32 C 0.1989(3) 0.6463(3) 0.7715(2) 0.0276(9) Uani 1 1 d . .
H32 H 0.2648 0.6555 0.7620 0.033 Uiso 1 1 calc R .
C33 C 0.1677(2) 0.5744(2) 0.82762(19) 0.0253(8) Uani 1 1 d . .
H33 H 0.2131 0.5356 0.8561 0.030 Uiso 1 1 calc R .
C34 C 0.1146(2) 0.3600(2) 0.79730(17) 0.0193(8) Uani 1 1 d . .
H34A H 0.1668 0.3897 0.8081 0.023 Uiso 1 1 calc R .
H34B H 0.1357 0.2966 0.8076 0.023 Uiso 1 1 calc R .
C35 C 0.1060(2) 0.3992(2) 0.72113(18) 0.0197(8) Uani 1 1 d . .
C36 C 0.0801(2) 0.3487(2) 0.68298(18) 0.0226(8) Uani 1 1 d . .
H36 H 0.0660 0.2881 0.7061 0.027 Uiso 1 1 calc R .
C37 C 0.0746(2) 0.3852(3) 0.6124(2) 0.0307(10) Uani 1 1 d . .
H37 H 0.0581 0.3489 0.5877 0.037 Uiso 1 1 calc R .
C38 C 0.0927(3) 0.4735(3) 0.5768(2) 0.0348(10) Uani 1 1 d . .
H38 H 0.0888 0.4981 0.5282 0.042 Uiso 1 1 calc R .
C39 C 0.1166(3) 0.5253(3) 0.6140(2) 0.0321(10) Uani 1 1 d . .
H39 H 0.1280 0.5865 0.5907 0.039 Uiso 1 1 calc R .
C40 C 0.1241(2) 0.4881(3) 0.6856(2) 0.0262(9) Uani 1 1 d . .
H40 H 0.1418 0.5242 0.7102 0.031 Uiso 1 1 calc R .
Hf51 Hf 0.52812(2) 0.13977(2) 0.62388(2) 0.01523(4) Uani 1 1 d . .
P51 P 0.42277(6) 0.28690(6) 0.64872(5) 0.0173(2) Uani 1 1 d . .
Si51 Si 0.61361(8) 0.28797(7) 0.47065(6) 0.0283(3) Uani 1 1 d . .
Si52 Si 0.32418(7) 0.02058(7) 0.65216(5) 0.0217(2) Uani 1 1 d . .
N51 N 0.51957(18) 0.23168(19) 0.52555(15) 0.0189(7) Uani 1 1 d . .
N52 N 0.40625(18) 0.07850(17) 0.67618(13) 0.0175(6) Uani 1 1 d . .
C51 C 0.3848(2) 0.3604(2) 0.56379(17) 0.0198(8) Uani 1 1 d . .
H51A H 0.3284 0.3974 0.5711 0.024 Uiso 1 1 calc R .
H51B H 0.4361 0.4011 0.5401 0.024 Uiso 1 1 calc R .
C52 C 0.3611(2) 0.3116(2) 0.51741(17) 0.0191(8) Uani 1 1 d . .
C53 C 0.4273(3) 0.2534(2) 0.49743(18) 0.0231(8) Uani 1 1 d . .
C54 C 0.4020(3) 0.2142(2) 0.45108(19) 0.0280(9) Uani 1 1 d . .
H54 H 0.4466 0.1751 0.4373 0.034 Uiso 1 1 calc R .
C55 C 0.3127(3) 0.2312(3) 0.4246(2) 0.0360(10) Uani 1 1 d . .
H55 H 0.2967 0.2039 0.3932 0.043 Uiso 1 1 calc R .
C56 C 0.2482(3) 0.2878(3) 0.4446(2) 0.0355(10) Uani 1 1 d . .
H56 H 0.1872 0.2997 0.4268 0.043 Uiso 1 1 calc R .
C57 C 0.2714(3) 0.3274(2) 0.49023(19) 0.0276(9) Uani 1 1 d . .
H57 H 0.2259 0.3663 0.5036 0.033 Uiso 1 1 calc R .
C58 C 0.7271(3) 0.2517(3) 0.5143(2) 0.0533(14) Uani 1 1 d . .
H58A H 0.7223 0.2652 0.5573 0.080 Uiso 1 1 calc GR .
H58B H 0.7795 0.2835 0.4837 0.080 Uiso 1 1 calc GR .
H58C H 0.7391 0.1874 0.5248 0.080 Uiso 1 1 calc GR .
C59 C 0.6257(3) 0.2677(3) 0.3870(2) 0.0583(15) Uani 1 1 d . .
H59A H 0.6403 0.2042 0.3953 0.087 Uiso 1 1 calc GR .
H59B H 0.6771 0.3024 0.3573 0.087 Uiso 1 1 calc GR .
H59C H 0.5661 0.2859 0.3642 0.087 Uiso 1 1 calc GR .
C60 C 0.5978(3) 0.4099(2) 0.4516(2) 0.0379(11) Uani 1 1 d . .
H60A H 0.5358 0.4310 0.4330 0.057 Uiso 1 1 calc GR .
H60B H 0.6480 0.4399 0.4175 0.057 Uiso 1 1 calc GR .
H60C H 0.6013 0.4232 0.4941 0.057 Uiso 1 1 calc GR .
C61 C 0.3126(2) 0.2381(2) 0.69568(17) 0.0187(8) Uani 1 1 d . .
H61A H 0.2742 0.2820 0.7122 0.022 Uiso 1 1 calc R .
H61B H 0.2746 0.2208 0.6648 0.022 Uiso 1 1 calc R .
C62 C 0.3390(2) 0.1575(2) 0.75588(18) 0.0159(7) Uani 1 1 d . .
C63 C 0.3883(2) 0.0827(2) 0.74468(18) 0.0166(7) Uani 1 1 d . .
C64 C 0.4176(2) 0.0121(2) 0.80222(18) 0.0183(8) Uani 1 1 d . .
H64 H 0.4520 -0.0379 0.7955 0.022 Uiso 1 1 calc R .
C65 C 0.3977(2) 0.0132(2) 0.86912(18) 0.0232(8) Uani 1 1 d . .
H65 H 0.4177 -0.0358 0.9075 0.028 Uiso 1 1 calc R .
C66 C 0.3482(2) 0.0865(3) 0.87935(19) 0.0260(9) Uani 1 1 d . .
H66 H 0.3336 0.0875 0.9249 0.031 Uiso 1 1 calc R .
C67 C 0.3205(2) 0.1576(3) 0.82332(19) 0.0230(8) Uani 1 1 d . .
H67 H 0.2880 0.2081 0.8308 0.028 Uiso 1 1 calc R .
C68 C 0.3024(2) -0.0894(2) 0.72076(19) 0.0259(9) Uani 1 1 d . .
H68A H 0.3615 -0.1264 0.7275 0.039 Uiso 1 1 calc GR .
H68B H 0.2545 -0.1195 0.7067 0.039 Uiso 1 1 calc GR .
H68C H 0.2797 -0.0802 0.7641 0.039 Uiso 1 1 calc GR .
C69 C 0.3692(3) -0.0025(3) 0.57186(19) 0.0317(10) Uani 1 1 d . .
H69A H 0.3929 0.0521 0.5372 0.048 Uiso 1 1 calc GR .
H69B H 0.3176 -0.0232 0.5537 0.048 Uiso 1 1 calc GR .
H69C H 0.4207 -0.0486 0.5826 0.048 Uiso 1 1 calc GR .
C70 C 0.2091(2) 0.0877(3) 0.6347(2) 0.0317(10) Uani 1 1 d . .
H70A H 0.1862 0.1040 0.6751 0.048 Uiso 1 1 calc GR .
H70B H 0.1622 0.0523 0.6252 0.048 Uiso 1 1 calc GR .
H70C H 0.2188 0.1419 0.5945 0.048 Uiso 1 1 calc GR .
C71 C 0.4539(2) 0.3692(2) 0.68497(17) 0.0181(7) Uani 1 1 d . .
C72 C 0.5452(2) 0.4009(2) 0.6682(2) 0.0252(9) Uani 1 1 d . .
H72 H 0.5889 0.3766 0.6409 0.030 Uiso 1 1 calc R .
C73 C 0.5733(3) 0.4666(3) 0.6901(2) 0.0353(10) Uani 1 1 d . .
H73 H 0.6361 0.4865 0.6786 0.042 Uiso 1 1 calc R .
C74 C 0.5099(3) 0.5035(3) 0.7290(2) 0.0384(11) Uani 1 1 d . .
H74 H 0.5284 0.5500 0.7431 0.046 Uiso 1 1 calc R .
C75 C 0.4191(3) 0.4720(3) 0.7473(2) 0.0392(11) Uani 1 1 d . .
H75 H 0.3761 0.4959 0.7752 0.047 Uiso 1 1 calc R .
C76 C 0.3908(3) 0.4058(3) 0.72506(19) 0.0279(9) Uani 1 1 d . .
H76 H 0.3283 0.3854 0.7372 0.033 Uiso 1 1 calc R .
C77 C 0.6126(2) 0.0309(2) 0.59322(18) 0.0233(8) Uani 1 1 d . .
H77A H 0.5688 0.0043 0.5719 0.028 Uiso 1 1 calc R .
H77B H 0.6613 0.0602 0.5566 0.028 Uiso 1 1 calc R .
C78 C 0.6613(3) -0.0434(2) 0.64584(19) 0.0244(8) Uani 1 1 d . .
C79 C 0.6116(3) -0.1105(3) 0.6959(2) 0.0339(10) Uani 1 1 d . .
H79 H 0.5444 -0.1083 0.6965 0.041 Uiso 1 1 calc R .
C80 C 0.6566(4) -0.1799(3) 0.7445(2) 0.0587(15) Uani 1 1 d . .
H80 H 0.6208 -0.2254 0.7774 0.070 Uiso 1 1 calc R .
C81 C 0.7548(5) -0.1831(4) 0.7454(3) 0.074(2) Uani 1 1 d . .
H81 H 0.7865 -0.2299 0.7795 0.088 Uiso 1 1 calc R .
C82 C 0.8050(4) -0.1181(4) 0.6966(3) 0.071(2) Uani 1 1 d . .
H82 H 0.8721 -0.1208 0.6966 0.086 Uiso 1 1 calc R .
C83 C 0.7605(3) -0.0491(3) 0.6475(3) 0.0413(12) Uani 1 1 d . .
H83 H 0.7972 -0.0047 0.6143 0.050 Uiso 1 1 calc R .
C84 C 0.6425(2) 0.1580(2) 0.68664(18) 0.0241(8) Uani 1 1 d . .
H84A H 0.7028 0.1330 0.6711 0.029 Uiso 1 1 calc R .
H84B H 0.6493 0.2229 0.6741 0.029 Uiso 1 1 calc R .
C85 C 0.6328(2) 0.1195(3) 0.7635(2) 0.0249(9) Uani 1 1 d . .
C86 C 0.5905(2) 0.1688(3) 0.8037(2) 0.0297(9) Uani 1 1 d . .
H86 H 0.5659 0.2278 0.7814 0.036 Uiso 1 1 calc R .
C87 C 0.5839(3) 0.1335(3) 0.8753(2) 0.0400(11) Uani 1 1 d . .
H87 H 0.5550 0.1683 0.9014 0.048 Uiso 1 1 calc R .
C88 C 0.6191(3) 0.0479(3) 0.9087(2) 0.0428(12) Uani 1 1 d . .
H88 H 0.6155 0.0239 0.9578 0.051 Uiso 1 1 calc R .
C89 C 0.6600(3) -0.0029(3) 0.8696(2) 0.0420(12) Uani 1 1 d . .
H89 H 0.6829 -0.0624 0.8921 0.050 Uiso 1 1 calc R .
C90 C 0.6674(2) 0.0327(3) 0.7983(2) 0.0330(10) Uani 1 1 d . .
H90 H 0.6966 -0.0024 0.7725 0.040 Uiso 1 1 calc R .
O101 O 0.5399(3) -0.3338(4) 0.9056(2) 0.123(2) Uani 1 1 d D U
C101 C 0.5834(5) -0.2971(6) 0.9460(4) 0.146(4) Uani 1 1 d D U
H10D H 0.6450 -0.2759 0.9215 0.175 Uiso 1 1 calc R .
H10E H 0.5978 -0.3462 0.9892 0.175 Uiso 1 1 calc R .
C102 C 0.5364(4) -0.2248(4) 0.9656(4) 0.095(2) Uani 1 1 d D U
H10F H 0.5271 -0.1726 0.9240 0.143 Uiso 1 1 calc GR .
H10G H 0.5756 -0.2096 0.9962 0.143 Uiso 1 1 calc GR .
H10H H 0.4747 -0.2433 0.9897 0.143 Uiso 1 1 calc GR .
C103 C 0.4636(4) -0.3779(5) 0.9290(3) 0.095(2) Uani 1 1 d D U
H10I H 0.4125 -0.3369 0.9384 0.114 Uiso 1 1 calc R .
H10J H 0.4760 -0.4252 0.9736 0.114 Uiso 1 1 calc R .
C104 C 0.4300(4) -0.4184(4) 0.8833(3) 0.089(2) Uani 1 1 d D U
H10K H 0.4348 -0.3766 0.8357 0.133 Uiso 1 1 calc GR .
H10L H 0.3637 -0.4334 0.8971 0.133 Uiso 1 1 calc GR .
H10M H 0.4688 -0.4728 0.8862 0.133 Uiso 1 1 calc GR .
O91 O -0.05449(18) 0.12903(18) 0.51247(14) 0.0355(7) Uani 1 1 d D .
C91 C -0.0176(3) 0.1880(3) 0.53945(19) 0.0385(11) Uani 1 1 d D .
H91A H -0.0418 0.2496 0.5152 0.046 Uiso 1 1 calc R .
H91B H 0.0525 0.1861 0.5325 0.046 Uiso 1 1 calc R .
C92 C -0.0470(3) 0.1614(3) 0.6151(2) 0.0449(12) Uani 1 1 d D .
H92A H -0.1163 0.1660 0.6214 0.067 Uiso 1 1 calc GR .
H92B H -0.0195 0.2009 0.6347 0.067 Uiso 1 1 calc GR .
H92C H -0.0244 0.0997 0.6385 0.067 Uiso 1 1 calc GR .
C93 C -0.0290(3) 0.1483(3) 0.4417(2) 0.0468(13) Uani 1 1 d D .
H93A H 0.0408 0.1433 0.4340 0.056 Uiso 1 1 calc R .
H93B H -0.0509 0.2101 0.4155 0.056 Uiso 1 1 calc R .
C94 C -0.0736(4) 0.0839(3) 0.4165(2) 0.0584(14) Uani 1 1 d D .
H94A H -0.0570 0.0981 0.3669 0.088 Uiso 1 1 calc GR .
H94B H -0.1427 0.0886 0.4246 0.088 Uiso 1 1 calc GR .
H94C H -0.0502 0.0230 0.4415 0.088 Uiso 1 1 calc GR .

loop_
_atom_site_aniso_label
_atom_site_aniso_U_11
_atom_site_aniso_U_22
_atom_site_aniso_U_33
_atom_site_aniso_U_23
_atom_site_aniso_U_13
_atom_site_aniso_U_12
Hf1 0.01383(8) 0.01381(8) 0.01398(8) -0.00468(6) -0.00001(6) -0.00181(6)
P1 0.0150(4) 0.0158(5) 0.0166(5) -0.0064(4) -0.0006(4) -0.0023(4)
Si1 0.0204(5) 0.0265(6) 0.0200(6) -0.0077(5) -0.0049(4) -0.0010(4)
Si2 0.0188(5) 0.0194(5) 0.0296(6) -0.0098(5) 0.0003(4) 0.0022(4)
N1 0.0149(15) 0.0156(16) 0.0165(15) -0.0070(13) -0.0015(12) -0.0028(12)
N2 0.0120(13) 0.0162(15) 0.0232(16) -0.0080(13) -0.0016(12) -0.0018(12)
C1 0.0168(17) 0.0165(18) 0.0193(18) -0.0053(15) -0.0011(13) -0.0042(14)
C2 0.0220(18) 0.0145(18) 0.0183(18) -0.0042(15) 0.0026(15) -0.0041(14)
C3 0.0175(17) 0.0192(19) 0.0135(17) -0.0056(15) -0.0047(14) -0.0001(15)
C4 0.025(2) 0.023(2) 0.0188(19) -0.0098(16) -0.0019(15) -0.0045(15)
C5 0.028(2) 0.028(2) 0.021(2) -0.0129(17) 0.0055(16) -0.0003(17)
C6 0.025(2) 0.032(2) 0.022(2) -0.0092(18) 0.0046(16) -0.0044(17)
C7 0.0235(19) 0.020(2) 0.025(2) -0.0036(17) 0.0009(15) -0.0080(15)
C8 0.025(2) 0.047(3) 0.032(2) -0.015(2) -0.0077(17) 0.0009(18)
C9 0.035(2) 0.041(3) 0.032(2) -0.016(2) -0.010(2) 0.002(2)
C10 0.037(2) 0.030(2) 0.032(2) -0.0088(19) -0.0163(18) 0.0053(18)
C11 0.0129(16) 0.0171(18) 0.028(2) -0.0106(16) -0.0020(15) -0.0011(14)
C12 0.0071(15) 0.0227(19) 0.0219(19) -0.0099(16) -0.0014(13) 0.0019(13)
C13 0.0111(16) 0.0206(19) 0.027(2) -0.0109(16) 0.0004(14) 0.0021(14)
C14 0.0198(18) 0.021(2) 0.023(2) -0.0050(16) -0.0003(16) 0.0050(16)
C15 0.023(2) 0.031(2) 0.022(2) -0.0021(18) 0.0003(16) 0.0046(17)
C16 0.0200(19) 0.047(3) 0.023(2) -0.014(2) -0.0071(16) 0.0044(18)
C17 0.0136(17) 0.030(2) 0.035(2) -0.0157(19) -0.0082(16) 0.0028(16)
C18 0.017(2) 0.042(3) 0.056(3) -0.018(2) 0.0033(19) 0.0038(18)
C19 0.035(2) 0.035(2) 0.033(2) -0.018(2) 0.0017(19) 0.0098(19)
C20 0.0203(19) 0.025(2) 0.042(3) -0.012(2) -0.0006(17) 0.0065(16)
C21 0.0158(17) 0.0150(18) 0.0187(19) -0.0057(15) 0.0043(14) 0.0009(14)
C22 0.0220(19) 0.017(2) 0.027(2) -0.0094(17) 0.0030(15) -0.0036(15)
C23 0.024(2) 0.027(2) 0.035(2) -0.0124(19) 0.0034(17) 0.0011(17)
C24 0.039(2) 0.025(2) 0.037(3) -0.019(2) 0.0079(19) -0.0003(18)
C25 0.036(2) 0.034(2) 0.029(2) -0.021(2) -0.0002(19) -0.008(2)
C26 0.0208(19) 0.031(2) 0.026(2) -0.0132(18) -0.0001(15) -0.0014(16)
C27 0.0200(19) 0.028(2) 0.0223(19) -0.0128(17) -0.0006(15) -0.0048(16)
C28 0.0208(19) 0.0196(18) 0.0228(19) -0.0138(15) 0.0006(15) -0.0044(15)
C29 0.0233(19) 0.020(2) 0.034(2) -0.0109(18) 0.0040(17) -0.0003(16)
C30 0.037(2) 0.019(2) 0.033(2) -0.0033(18) -0.0032(18) 0.0023(17)
C31 0.046(2) 0.023(2) 0.024(2) -0.0056(17) 0.0053(19) -0.0101(19)
C32 0.025(2) 0.035(2) 0.027(2) -0.0148(19) 0.0060(16) -0.0129(17)
C33 0.0237(19) 0.027(2) 0.028(2) -0.0118(18) -0.0041(16) -0.0054(17)
C34 0.0173(17) 0.0210(19) 0.0219(19) -0.0101(16) 0.0011(14) -0.0047(14)
C35 0.0116(17) 0.026(2) 0.0201(19) -0.0072(16) 0.0046(13) -0.0006(14)
C36 0.0179(18) 0.024(2) 0.025(2) -0.0085(16) 0.0042(15) -0.0030(15)
C37 0.022(2) 0.049(3) 0.027(2) -0.021(2) -0.0005(16) -0.0011(18)
C38 0.025(2) 0.055(3) 0.021(2) -0.010(2) 0.0048(17) -0.004(2)
C39 0.031(2) 0.033(2) 0.027(2) -0.003(2) 0.0032(17) -0.0073(18)
C40 0.0197(19) 0.032(2) 0.029(2) -0.0119(19) 0.0009(17) -0.0079(17)
Hf51 0.01737(8) 0.01193(8) 0.01533(8) -0.00400(7) 0.00136(6) -0.00027(6)
P51 0.0176(5) 0.0152(5) 0.0204(5) -0.0078(4) -0.0009(4) 0.0000(3)
Si51 0.0315(6) 0.0175(6) 0.0280(6) -0.0008(5) 0.0097(5) -0.0005(5)
Si52 0.0243(5) 0.0204(6) 0.0224(6) -0.0095(5) -0.0008(4) -0.0045(4)
N51 0.0217(16) 0.0129(16) 0.0209(17) -0.0056(14) 0.0029(12) 0.0015(11)
N52 0.0177(14) 0.0163(14) 0.0162(14) -0.0031(12) 0.0023(12) -0.0019(12)
C51 0.0231(19) 0.0159(18) 0.0220(19) -0.0096(15) 0.0003(15) 0.0030(15)
C52 0.028(2) 0.0115(17) 0.0174(18) -0.0041(15) -0.0047(15) 0.0020(14)
C53 0.028(2) 0.024(2) 0.0168(19) -0.0078(16) 0.0024(16) 0.0012(17)
C54 0.041(2) 0.019(2) 0.022(2) -0.0072(17) -0.0006(18) 0.0073(18)
C55 0.055(3) 0.032(2) 0.027(2) -0.015(2) -0.020(2) 0.006(2)
C56 0.041(3) 0.038(3) 0.032(2) -0.015(2) -0.017(2) 0.007(2)
C57 0.033(2) 0.023(2) 0.029(2) -0.0121(18) -0.0093(17) 0.0090(17)
C58 0.026(2) 0.041(3) 0.066(3) 0.012(3) 0.012(2) -0.003(2)
C59 0.081(4) 0.042(3) 0.050(3) -0.020(3) 0.042(3) -0.018(3)
C60 0.045(3) 0.027(2) 0.032(2) 0.0007(19) 0.0086(19) -0.0082(19)
C61 0.0137(17) 0.022(2) 0.024(2) -0.0129(16) -0.0035(14) 0.0015(14)
C62 0.0086(15) 0.0168(18) 0.0234(19) -0.0083(15) 0.0020(13) -0.0035(13)
C63 0.0095(16) 0.0177(18) 0.0252(19) -0.0100(15) -0.0010(14) -0.0033(13)
C64 0.0142(18) 0.0205(19) 0.0213(19) -0.0076(16) 0.0006(14) -0.0068(14)
C65 0.0184(18) 0.027(2) 0.0200(19) -0.0012(17) -0.0025(15) -0.0076(16)
C66 0.0215(19) 0.041(3) 0.018(2) -0.0146(18) 0.0060(15) -0.0076(17)
C67 0.0140(17) 0.031(2) 0.029(2) -0.0185(18) 0.0022(15) -0.0024(16)
C68 0.028(2) 0.023(2) 0.030(2) -0.0122(18) -0.0003(17) -0.0096(17)
C69 0.044(2) 0.027(2) 0.029(2) -0.0143(19) -0.0035(19) -0.0121(19)
C70 0.023(2) 0.034(2) 0.040(3) -0.013(2) -0.0100(18) -0.0063(17)
C71 0.0216(19) 0.0144(18) 0.0206(19) -0.0087(15) -0.0066(15) 0.0052(15)
C72 0.0219(19) 0.022(2) 0.036(2) -0.0164(19) -0.0020(17) 0.0034(16)
C73 0.022(2) 0.040(3) 0.055(3) -0.029(2) -0.006(2) -0.0047(19)
C74 0.036(3) 0.036(3) 0.059(3) -0.036(2) -0.012(2) 0.002(2)
C75 0.034(2) 0.047(3) 0.051(3) -0.036(2) 0.000(2) 0.000(2)
C76 0.0224(19) 0.035(2) 0.035(2) -0.023(2) 0.0032(17) -0.0018(17)
C77 0.026(2) 0.022(2) 0.026(2) -0.0146(17) 0.0015(16) 0.0010(16)
C78 0.029(2) 0.019(2) 0.028(2) -0.0135(17) -0.0029(17) 0.0030(16)
C79 0.051(3) 0.021(2) 0.033(2) -0.0119(19) -0.010(2) 0.003(2)
C80 0.120(5) 0.019(2) 0.038(3) -0.008(2) -0.025(3) 0.003(3)
C81 0.131(6) 0.041(3) 0.068(4) -0.037(3) -0.074(4) 0.042(3)
C82 0.063(4) 0.067(4) 0.123(6) -0.076(4) -0.068(4) 0.046(3)
C83 0.035(2) 0.037(3) 0.067(3) -0.036(3) -0.013(2) 0.008(2)
C84 0.0200(18) 0.023(2) 0.031(2) -0.0108(17) -0.0042(16) 0.0004(15)
C85 0.0126(17) 0.027(2) 0.038(2) -0.0126(19) -0.0077(16) -0.0038(15)
C86 0.0159(18) 0.039(2) 0.039(2) -0.017(2) -0.0047(18) -0.0077(18)
C87 0.020(2) 0.071(3) 0.042(3) -0.034(3) -0.001(2) -0.012(2)
C88 0.032(2) 0.064(3) 0.035(3) -0.016(3) -0.011(2) -0.012(2)
C89 0.031(2) 0.043(3) 0.049(3) -0.006(3) -0.020(2) -0.002(2)
C90 0.0175(19) 0.043(3) 0.043(3) -0.019(2) -0.0108(18) -0.0010(18)
O101 0.096(3) 0.217(6) 0.099(4) -0.101(4) 0.025(3) -0.079(4)
C101 0.089(5) 0.221(9) 0.197(9) -0.155(8) -0.023(5) -0.009(5)
C102 0.046(4) 0.082(5) 0.181(7) -0.070(5) -0.041(4) 0.009(3)
C103 0.068(4) 0.133(6) 0.111(5) -0.078(5) -0.006(4) -0.005(4)
C104 0.057(4) 0.136(6) 0.110(5) -0.091(5) -0.012(3) 0.013(4)
O91 0.0401(17) 0.0360(17) 0.0316(16) -0.0118(14) -0.0077(13) -0.0001(13)
C91 0.033(2) 0.048(3) 0.033(2) -0.010(2) -0.0054(19) -0.006(2)
C92 0.046(3) 0.057(3) 0.035(3) -0.021(2) -0.001(2) 0.003(2)
C93 0.053(3) 0.056(3) 0.028(3) -0.007(2) -0.009(2) -0.009(2)
C94 0.085(4) 0.044(3) 0.050(3) -0.017(3) -0.020(3) 0.002(3)

loop_
_atom_type_symbol
_atom_type_description
_atom_type_scat_dispersion_real
_atom_type_scat_dispersion_imag
_atom_type_scat_source
C C 0.0033 0.0016 'International Tables Vol C Tables 4.2.6.8 and 6.1.1.4'
H H 0.0000 0.0000 'International Tables Vol C Tables 4.2.6.8 and 6.1.1.4'
Hf Hf -0.5830 6.1852 'International Tables Vol C Tables 4.2.6.8 and 6.1.1.4'
N N 0.0061 0.0033 'International Tables Vol C Tables 4.2.6.8 and 6.1.1.4'
O O 0.0106 0.0060 'International Tables Vol C Tables 4.2.6.8 and 6.1.1.4'
P P 0.1023 0.0942 'International Tables Vol C Tables 4.2.6.8 and 6.1.1.4'
Si Si 0.0817 0.0704 'International Tables Vol C Tables 4.2.6.8 and 6.1.1.4'

loop_
_exptl_crystal_face_index_h
_exptl_crystal_face_index_k
_exptl_crystal_face_index_l
_exptl_crystal_face_perp_dist
19 -4 -2 0.0664
2 -3 -5 0.0799
-1 -5 -2 0.1695
1 -4 -5 0.0724
0 1 -5 0.1923
-2 -3 -5 0.0654
-5 -1 -5 0.0676
5 -1 0 0.0683
-5 1 0 0.0683
0 5 -2 0.1782
-1 -5 2 0.2080
2 3 5 0.0509
0 -1 5 0.2008

loop_
_geom_angle_atom_site_label_1
_geom_angle_atom_site_label_2
_geom_angle_atom_site_label_3
_geom_angle
N1 Hf1 P1 77.42(8)
N1 Hf1 N2 119.01(10)
N1 Hf1 C27 95.33(11)
N1 Hf1 C34 116.06(11)
N2 Hf1 P1 79.45(8)
N2 Hf1 C27 102.56(12)
N2 Hf1 C34 118.91(11)
C27 Hf1 P1 172.42(9)
C34 Hf1 P1 88.66(9)
C34 Hf1 C27 96.60(12)
C1 P1 Hf1 104.86(11)
C11 P1 Hf1 103.15(11)
C11 P1 C1 103.33(15)
C21 P1 Hf1 135.25(11)
C21 P1 C1 97.74(15)
C21 P1 C11 108.53(16)
N1 Si1 C8 109.31(16)
N1 Si1 C9 112.33(16)
N1 Si1 C10 110.57(15)
C9 Si1 C8 107.71(18)
C9 Si1 C10 108.76(18)
C10 Si1 C8 108.02(19)
N2 Si2 C18 110.51(16)
N2 Si2 C19 111.59(16)
N2 Si2 C20 111.31(15)
C19 Si2 C18 108.11(19)
C20 Si2 C18 107.97(18)
C20 Si2 C19 107.20(18)
Si1 N1 Hf1 127.99(14)
C3 N1 Hf1 116.8(2)
C3 N1 Si1 115.3(2)
Si2 N2 Hf1 134.48(16)
C13 N2 Hf1 112.11(19)
C13 N2 Si2 113.3(2)
P1 C1 H1A 108.5
P1 C1 H1B 108.5
H1A C1 H1B 107.5
C2 C1 P1 115.1(2)
C2 C1 H1A 108.5
C2 C1 H1B 108.5
C3 C2 C1 121.7(3)
C7 C2 C1 119.3(3)
C7 C2 C3 118.8(3)
C2 C3 N1 121.5(3)
C4 C3 N1 119.7(3)
C4 C3 C2 118.8(3)
C3 C4 H4 119.3
C5 C4 C3 121.4(3)
C5 C4 H4 119.3
C4 C5 H5 120.3
C6 C5 C4 119.4(3)
C6 C5 H5 120.3
C5 C6 H6 120.1
C7 C6 C5 119.9(3)
C7 C6 H6 120.1
C2 C7 H7 119.2
C6 C7 C2 121.7(3)
C6 C7 H7 119.2
Si1 C8 H8A 109.5
Si1 C8 H8B 109.5
Si1 C8 H8C 109.5
H8A C8 H8B 109.5
H8A C8 H8C 109.5
H8B C8 H8C 109.5
Si1 C9 H9A 109.5
Si1 C9 H9B 109.5
Si1 C9 H9C 109.5
H9A C9 H9B 109.5
H9A C9 H9C 109.5
H9B C9 H9C 109.5
Si1 C10 H10A 109.5
Si1 C10 H10B 109.5
Si1 C10 H10C 109.5
H10A C10 H10B 109.5
H10A C10 H10C 109.5
H10B C10 H10C 109.5
P1 C11 H11A 110.0
P1 C11 H11B 110.0
H11A C11 H11B 108.4
C12 C11 P1 108.4(2)
C12 C11 H11A 110.0
C12 C11 H11B 110.0
C13 C12 C11 119.7(3)
C17 C12 C11 121.1(3)
C17 C12 C13 119.2(3)
C12 C13 N2 121.3(3)
C14 C13 N2 121.0(3)
C14 C13 C12 117.6(3)
C13 C14 H14 118.9
C15 C14 C13 122.3(4)
C15 C14 H14 118.9
C14 C15 H15 120.3
C16 C15 C14 119.4(4)
C16 C15 H15 120.3
C15 C16 H16 120.1
C17 C16 C15 119.8(4)
C17 C16 H16 120.1
C12 C17 H17 119.2
C16 C17 C12 121.7(4)
C16 C17 H17 119.2
Si2 C18 H18A 109.5
Si2 C18 H18B 109.5
Si2 C18 H18C 109.5
H18A C18 H18B 109.5
H18A C18 H18C 109.5
H18B C18 H18C 109.5
Si2 C19 H19A 109.5
Si2 C19 H19B 109.5
Si2 C19 H19C 109.5
H19A C19 H19B 109.5
H19A C19 H19C 109.5
H19B C19 H19C 109.5
Si2 C20 H20A 109.5
Si2 C20 H20B 109.5
Si2 C20 H20C 109.5
H20A C20 H20B 109.5
H20A C20 H20C 109.5
H20B C20 H20C 109.5
C22 C21 P1 117.3(3)
C26 C21 P1 124.5(3)
C26 C21 C22 117.4(3)
C21 C22 H22 119.0
C23 C22 C21 121.9(4)
C23 C22 H22 119.0
C22 C23 H23 120.3
C22 C23 C24 119.5(4)
C24 C23 H23 120.3
C23 C24 H24 120.0
C25 C24 C23 119.9(4)
C25 C24 H24 120.0
C24 C25 H25 119.9
C24 C25 C26 120.1(4)
C26 C25 H25 119.9
C21 C26 C25 121.2(3)
C21 C26 H26 119.4
C25 C26 H26 119.4
Hf1 C27 H27A 108.1
Hf1 C27 H27B 108.1
H27A C27 H27B 107.3
C28 C27 Hf1 116.6(2)
C28 C27 H27A 108.1
C28 C27 H27B 108.1
C29 C28 C27 121.4(3)
C29 C28 C33 116.4(3)
C33 C28 C27 122.2(3)
C28 C29 H29 118.9
C30 C29 C28 122.2(3)
C30 C29 H29 118.9
C29 C30 H30 119.9
C29 C30 C31 120.2(4)
C31 C30 H30 119.9
C30 C31 H31 120.6
C32 C31 C30 118.9(3)
C32 C31 H31 120.6
C31 C32 H32 119.8
C31 C32 C33 120.5(3)
C33 C32 H32 119.8
C28 C33 H33 119.0
C32 C33 C28 121.9(4)
C32 C33 H33 119.0
Hf1 C34 H34A 107.0
Hf1 C34 H34B 107.0
H34A C34 H34B 106.7
C35 C34 Hf1 121.3(2)
C35 C34 H34A 107.0
C35 C34 H34B 107.0
C36 C35 C34 121.9(3)
C40 C35 C34 120.5(3)
C40 C35 C36 117.6(3)
C35 C36 H36 119.4
C37 C36 C35 121.2(3)
C37 C36 H36 119.4
C36 C37 H37 119.3
C36 C37 C38 121.5(4)
C38 C37 H37 119.3
C37 C38 H38 120.9
C37 C38 C39 118.2(4)
C39 C38 H38 120.9
C38 C39 H39 119.7
C38 C39 C40 120.6(4)
C40 C39 H39 119.7
C35 C40 C39 120.9(4)
C35 C40 H40 119.6
C39 C40 H40 119.6
N51 Hf51 P51 77.38(8)
N51 Hf51 N52 118.93(10)
N51 Hf51 C77 97.14(12)
N51 Hf51 C84 116.49(12)
N52 Hf51 P51 79.32(8)
N52 Hf51 C77 103.73(12)
N52 Hf51 C84 118.27(12)
C77 Hf51 P51 174.52(9)
C84 Hf51 P51 88.25(9)
C84 Hf51 C77 94.20(13)
C51 P51 Hf51 105.79(11)
C61 P51 Hf51 103.64(11)
C61 P51 C51 104.02(15)
C71 P51 Hf51 132.39(12)
C71 P51 C51 100.57(15)
C71 P51 C61 107.48(16)
N51 Si51 C58 109.61(16)
N51 Si51 C59 112.32(18)
N51 Si51 C60 111.30(16)
C59 Si51 C58 109.1(2)
C60 Si51 C58 106.5(2)
C60 Si51 C59 107.8(2)
N52 Si52 C68 111.23(15)
N52 Si52 C69 110.69(15)
N52 Si52 C70 110.47(15)
C68 Si52 C69 106.98(17)
C68 Si52 C70 109.35(17)
C69 Si52 C70 108.01(18)
Si51 N51 Hf51 126.79(15)
C53 N51 Hf51 118.1(2)
C53 N51 Si51 115.1(2)
Si52 N52 Hf51 131.08(15)
C63 N52 Hf51 113.9(2)
C63 N52 Si52 115.0(2)
P51 C51 H51A 108.7
P51 C51 H51B 108.7
H51A C51 H51B 107.6
C52 C51 P51 114.0(2)
C52 C51 H51A 108.7
C52 C51 H51B 108.7
C53 C52 C51 122.2(3)
C57 C52 C51 119.2(3)
C57 C52 C53 118.5(3)
C52 C53 N51 121.2(3)
C54 C53 N51 119.8(3)
C54 C53 C52 118.9(3)
C53 C54 H54 119.2
C55 C54 C53 121.5(4)
C55 C54 H54 119.2
C54 C55 H55 120.4
C56 C55 C54 119.2(4)
C56 C55 H55 120.4
C55 C56 H56 119.8
C55 C56 C57 120.4(4)
C57 C56 H56 119.8
C52 C57 H57 119.3
C56 C57 C52 121.4(4)
C56 C57 H57 119.3
Si51 C58 H58A 109.5
Si51 C58 H58B 109.5
Si51 C58 H58C 109.5
H58A C58 H58B 109.5
H58A C58 H58C 109.5
H58B C58 H58C 109.5
Si51 C59 H59A 109.5
Si51 C59 H59B 109.5
Si51 C59 H59C 109.5
H59A C59 H59B 109.5
H59A C59 H59C 109.5
H59B C59 H59C 109.5
Si51 C60 H60A 109.5
Si51 C60 H60B 109.5
Si51 C60 H60C 109.5
H60A C60 H60B 109.5
H60A C60 H60C 109.5
H60B C60 H60C 109.5
P51 C61 H61A 110.1
P51 C61 H61B 110.1
H61A C61 H61B 108.4
C62 C61 P51 108.0(2)
C62 C61 H61A 110.1
C62 C61 H61B 110.1
C63 C62 C61 120.3(3)
C67 C62 C61 120.3(3)
C67 C62 C63 119.3(3)
C62 C63 N52 121.1(3)
C64 C63 N52 120.7(3)
C64 C63 C62 118.1(3)
C63 C64 H64 119.1
C65 C64 C63 121.7(3)
C65 C64 H64 119.1
C64 C65 H65 120.3
C66 C65 C64 119.5(3)
C66 C65 H65 120.3
C65 C66 H66 120.1
C67 C66 C65 119.8(3)
C67 C66 H66 120.1
C62 C67 H67 119.2
C66 C67 C62 121.6(3)
C66 C67 H67 119.2
Si52 C68 H68A 109.5
Si52 C68 H68B 109.5
Si52 C68 H68C 109.5
H68A C68 H68B 109.5
H68A C68 H68C 109.5
H68B C68 H68C 109.5
Si52 C69 H69A 109.5
Si52 C69 H69B 109.5
Si52 C69 H69C 109.5
H69A C69 H69B 109.5
H69A C69 H69C 109.5
H69B C69 H69C 109.5
Si52 C70 H70A 109.5
Si52 C70 H70B 109.5
Si52 C70 H70C 109.5
H70A C70 H70B 109.5
H70A C70 H70C 109.5
H70B C70 H70C 109.5
C72 C71 P51 117.5(3)
C76 C71 P51 124.1(3)
C76 C71 C72 118.3(3)
C71 C72 H72 119.2
C73 C72 C71 121.6(4)
C73 C72 H72 119.2
C72 C73 H73 120.1
C72 C73 C74 119.8(4)
C74 C73 H73 120.1
C73 C74 H74 120.2
C73 C74 C75 119.6(4)
C75 C74 H74 120.2
C74 C75 H75 119.8
C76 C75 C74 120.4(4)
C76 C75 H75 119.8
C71 C76 H76 119.9
C75 C76 C71 120.2(3)
C75 C76 H76 119.9
Hf51 C77 H77A 107.3
Hf51 C77 H77B 107.3
H77A C77 H77B 106.9
C78 C77 Hf51 120.2(2)
C78 C77 H77A 107.3
C78 C77 H77B 107.3
C79 C78 C77 121.9(3)
C79 C78 C83 116.8(4)
C83 C78 C77 121.2(4)
C78 C79 H79 118.9
C80 C79 C78 122.1(4)
C80 C79 H79 118.9
C79 C80 H80 120.2
C79 C80 C81 119.7(5)
C81 C80 H80 120.2
C80 C81 H81 120.4
C82 C81 C80 119.1(5)
C82 C81 H81 120.4
C81 C82 H82 119.3
C81 C82 C83 121.4(5)
C83 C82 H82 119.3
C78 C83 H83 119.6
C82 C83 C78 120.8(5)
C82 C83 H83 119.6
Hf51 C84 H84A 107.3
Hf51 C84 H84B 107.3
H84A C84 H84B 106.9
C85 C84 Hf51 119.9(2)
C85 C84 H84A 107.3
C85 C84 H84B 107.3
C86 C85 C84 121.7(3)
C90 C85 C84 120.9(4)
C90 C85 C86 117.4(4)
C85 C86 H86 119.3
C87 C86 C85 121.4(4)
C87 C86 H86 119.3
C86 C87 H87 119.9
C88 C87 C86 120.3(4)
C88 C87 H87 119.9
C87 C88 H88 120.4
C87 C88 C89 119.2(4)
C89 C88 H88 120.4
C88 C89 H89 119.8
C90 C89 C88 120.4(4)
C90 C89 H89 119.8
C85 C90 H90 119.4
C89 C90 C85 121.2(4)
C89 C90 H90 119.4
C103 O101 C101 120.8(6)
O101 C101 H10D 107.2
O101 C101 H10E 107.2
O101 C101 C102 120.5(6)
H10D C101 H10E 106.8
C102 C101 H10D 107.2
C102 C101 H10E 107.2
C101 C102 H10F 109.5
C101 C102 H10G 109.5
C101 C102 H10H 109.5
H10F C102 H10G 109.5
H10F C102 H10H 109.5
H10G C102 H10H 109.5
O101 C103 H10I 108.6
O101 C103 H10J 108.6
O101 C103 C104 114.9(5)
H10I C103 H10J 107.5
C104 C103 H10I 108.6
C104 C103 H10J 108.6
C103 C104 H10K 109.5
C103 C104 H10L 109.5
C103 C104 H10M 109.5
H10K C104 H10L 109.5
H10K C104 H10M 109.5
H10L C104 H10M 109.5
C91 O91 C93 112.9(3)
O91 C91 H91A 109.9
O91 C91 H91B 109.9
O91 C91 C92 109.0(3)
H91A C91 H91B 108.3
C92 C91 H91A 109.9
C92 C91 H91B 109.9
C91 C92 H92A 109.5
C91 C92 H92B 109.5
C91 C92 H92C 109.5
H92A C92 H92B 109.5
H92A C92 H92C 109.5
H92B C92 H92C 109.5
O91 C93 H93A 109.8
O91 C93 H93B 109.8
O91 C93 C94 109.4(4)
H93A C93 H93B 108.2
C94 C93 H93A 109.8
C94 C93 H93B 109.8
C93 C94 H94A 109.5
C93 C94 H94B 109.5
C93 C94 H94C 109.5
H94A C94 H94B 109.5
H94A C94 H94C 109.5
H94B C94 H94C 109.5

loop_
_geom_bond_atom_site_label_1
_geom_bond_atom_site_label_2
_geom_bond_distance
Hf1 P1 2.8676(9)
Hf1 N1 2.058(3)
Hf1 N2 2.070(3)
Hf1 C27 2.281(3)
Hf1 C34 2.264(3)
P1 C1 1.845(3)
P1 C11 1.840(3)
P1 C21 1.821(4)
Si1 N1 1.747(3)
Si1 C8 1.871(4)
Si1 C9 1.854(4)
Si1 C10 1.866(4)
Si2 N2 1.747(3)
Si2 C18 1.878(4)
Si2 C19 1.860(4)
Si2 C20 1.858(4)
N1 C3 1.450(4)
N2 C13 1.451(4)
C1 H1A 0.9900
C1 H1B 0.9900
C1 C2 1.505(5)
C2 C3 1.405(5)
C2 C7 1.402(4)
C3 C4 1.394(5)
C4 H4 0.9500
C4 C5 1.391(4)
C5 H5 0.9500
C5 C6 1.386(5)
C6 H6 0.9500
C6 C7 1.372(5)
C7 H7 0.9500
C8 H8A 0.9800
C8 H8B 0.9800
C8 H8C 0.9800
C9 H9A 0.9800
C9 H9B 0.9800
C9 H9C 0.9800
C10 H10A 0.9800
C10 H10B 0.9800
C10 H10C 0.9800
C11 H11A 0.9900
C11 H11B 0.9900
C11 C12 1.498(4)
C12 C13 1.419(5)
C12 C17 1.395(5)
C13 C14 1.400(5)
C14 H14 0.9500
C14 C15 1.386(5)
C15 H15 0.9500
C15 C16 1.383(5)
C16 H16 0.9500
C16 C17 1.379(5)
C17 H17 0.9500
C18 H18A 0.9800
C18 H18B 0.9800
C18 H18C 0.9800
C19 H19A 0.9800
C19 H19B 0.9800
C19 H19C 0.9800
C20 H20A 0.9800
C20 H20B 0.9800
C20 H20C 0.9800
C21 C22 1.397(4)
C21 C26 1.388(5)
C22 H22 0.9500
C22 C23 1.381(5)
C23 H23 0.9500
C23 C24 1.385(5)
C24 H24 0.9500
C24 C25 1.376(5)
C25 H25 0.9500
C25 C26 1.392(5)
C26 H26 0.9500
C27 H27A 0.9900
C27 H27B 0.9900
C27 C28 1.481(5)
C28 C29 1.394(5)
C28 C33 1.399(4)
C29 H29 0.9500
C29 C30 1.384(5)
C30 H30 0.9500
C30 C31 1.392(5)
C31 H31 0.9500
C31 C32 1.377(5)
C32 H32 0.9500
C32 C33 1.388(5)
C33 H33 0.9500
C34 H34A 0.9900
C34 H34B 0.9900
C34 C35 1.492(5)
C35 C36 1.395(5)
C35 C40 1.390(5)
C36 H36 0.9500
C36 C37 1.378(5)
C37 H37 0.9500
C37 C38 1.381(5)
C38 H38 0.9500
C38 C39 1.386(5)
C39 H39 0.9500
C39 C40 1.403(5)
C40 H40 0.9500
Hf51 P51 2.8622(9)
Hf51 N51 2.064(3)
Hf51 N52 2.075(3)
Hf51 C77 2.275(3)
Hf51 C84 2.261(3)
P51 C51 1.845(3)
P51 C61 1.839(3)
P51 C71 1.823(3)
Si51 N51 1.755(3)
Si51 C58 1.871(4)
Si51 C59 1.857(4)
Si51 C60 1.853(4)
Si52 N52 1.746(3)
Si52 C68 1.867(3)
Si52 C69 1.869(4)
Si52 C70 1.875(4)
N51 C53 1.448(4)
N52 C63 1.439(4)
C51 H51A 0.9900
C51 H51B 0.9900
C51 C52 1.504(5)
C52 C53 1.407(5)
C52 C57 1.406(5)
C53 C54 1.397(5)
C54 H54 0.9500
C54 C55 1.395(5)
C55 H55 0.9500
C55 C56 1.374(5)
C56 H56 0.9500
C56 C57 1.380(5)
C57 H57 0.9500
C58 H58A 0.9800
C58 H58B 0.9800
C58 H58C 0.9800
C59 H59A 0.9800
C59 H59B 0.9800
C59 H59C 0.9800
C60 H60A 0.9800
C60 H60B 0.9800
C60 H60C 0.9800
C61 H61A 0.9900
C61 H61B 0.9900
C61 C62 1.502(4)
C62 C63 1.416(4)
C62 C67 1.395(5)
C63 C64 1.397(4)
C64 H64 0.9500
C64 C65 1.391(5)
C65 H65 0.9500
C65 C66 1.389(5)
C66 H66 0.9500
C66 C67 1.377(5)
C67 H67 0.9500
C68 H68A 0.9800
C68 H68B 0.9800
C68 H68C 0.9800
C69 H69A 0.9800
C69 H69B 0.9800
C69 H69C 0.9800
C70 H70A 0.9800
C70 H70B 0.9800
C70 H70C 0.9800
C71 C72 1.396(4)
C71 C76 1.396(5)
C72 H72 0.9500
C72 C73 1.377(5)
C73 H73 0.9500
C73 C74 1.384(5)
C74 H74 0.9500
C74 C75 1.391(5)
C75 H75 0.9500
C75 C76 1.390(5)
C76 H76 0.9500
C77 H77A 0.9900
C77 H77B 0.9900
C77 C78 1.480(5)
C78 C79 1.392(5)
C78 C83 1.404(5)
C79 H79 0.9500
C79 C80 1.373(6)
C80 H80 0.9500
C80 C81 1.390(7)
C81 H81 0.9500
C81 C82 1.365(8)
C82 H82 0.9500
C82 C83 1.372(6)
C83 H83 0.9500
C84 H84A 0.9900
C84 H84B 0.9900
C84 C85 1.489(5)
C85 C86 1.400(5)
C85 C90 1.400(5)
C86 H86 0.9500
C86 C87 1.387(5)
C87 H87 0.9500
C87 C88 1.381(6)
C88 H88 0.9500
C88 C89 1.396(6)
C89 H89 0.9500
C89 C90 1.380(6)
C90 H90 0.9500
O101 C101 1.381(6)
O101 C103 1.300(5)
C101 H10D 0.9900
C101 H10E 0.9900
C101 C102 1.450(7)
C102 H10F 0.9800
C102 H10G 0.9800
C102 H10H 0.9800
C103 H10I 0.9900
C103 H10J 0.9900
C103 C104 1.447(6)
C104 H10K 0.9800
C104 H10L 0.9800
C104 H10M 0.9800
O91 C91 1.403(4)
O91 C93 1.406(4)
C91 H91A 0.9900
C91 H91B 0.9900
C91 C92 1.498(5)
C92 H92A 0.9800
C92 H92B 0.9800
C92 H92C 0.9800
C93 H93A 0.9900
C93 H93B 0.9900
C93 C94 1.505(5)
C94 H94A 0.9800
C94 H94B 0.9800
C94 H94C 0.9800

loop_
_geom_torsion_atom_site_label_1
_geom_torsion_atom_site_label_2
_geom_torsion_atom_site_label_3
_geom_torsion_atom_site_label_4
_geom_torsion
Hf1 P1 C1 C2 32.6(3)
Hf1 P1 C11 C12 51.6(2)
Hf1 P1 C21 C22 35.7(4)
Hf1 P1 C21 C26 -154.7(2)
Hf1 N1 C3 C2 77.7(4)
Hf1 N1 C3 C4 -100.2(3)
Hf1 N2 C13 C12 86.7(3)
Hf1 N2 C13 C14 -94.7(3)
Hf1 C27 C28 C29 74.1(4)
Hf1 C27 C28 C33 -104.0(3)
Hf1 C34 C35 C36 -91.1(4)
Hf1 C34 C35 C40 89.1(3)
P1 C1 C2 C3 -58.3(4)
P1 C1 C2 C7 126.6(3)
P1 C11 C12 C13 -64.7(3)
P1 C11 C12 C17 112.6(3)
P1 C21 C22 C23 169.2(3)
P1 C21 C26 C25 -167.8(3)
Si1 N1 C3 C2 -103.0(3)
Si1 N1 C3 C4 79.1(3)
Si2 N2 C13 C12 -96.7(3)
Si2 N2 C13 C14 81.9(3)
N1 C3 C4 C5 179.2(3)
N2 C13 C14 C15 -176.3(3)
C1 P1 C11 C12 160.6(2)
C1 P1 C21 C22 -84.6(3)
C1 P1 C21 C26 85.0(3)
C1 C2 C3 N1 6.8(5)
C1 C2 C3 C4 -175.4(3)
C1 C2 C7 C6 174.8(3)
C2 C3 C4 C5 1.3(5)
C3 C2 C7 C6 -0.5(5)
C3 C4 C5 C6 -1.7(5)
C4 C5 C6 C7 1.0(6)
C5 C6 C7 C2 0.1(6)
C7 C2 C3 N1 -178.1(3)
C7 C2 C3 C4 -0.2(5)
C8 Si1 N1 Hf1 2.2(3)
C8 Si1 N1 C3 -177.0(2)
C9 Si1 N1 Hf1 121.7(2)
C9 Si1 N1 C3 -57.5(3)
C10 Si1 N1 Hf1 -116.6(2)
C10 Si1 N1 C3 64.2(3)
C11 P1 C1 C2 -75.1(3)
C11 P1 C21 C22 168.5(3)
C11 P1 C21 C26 -21.9(4)
C11 C12 C13 N2 -6.0(4)
C11 C12 C13 C14 175.3(3)
C11 C12 C17 C16 -177.4(3)
C12 C13 C14 C15 2.4(5)
C13 C12 C17 C16 -0.1(5)
C13 C14 C15 C16 -0.5(5)
C14 C15 C16 C17 -1.7(5)
C15 C16 C17 C12 2.0(5)
C17 C12 C13 N2 176.7(3)
C17 C12 C13 C14 -2.0(5)
C18 Si2 N2 Hf1 -112.4(2)
C18 Si2 N2 C13 72.1(3)
C19 Si2 N2 Hf1 8.0(3)
C19 Si2 N2 C13 -167.6(2)
C20 Si2 N2 Hf1 127.7(2)
C20 Si2 N2 C13 -47.9(3)
C21 P1 C1 C2 173.7(2)
C21 P1 C11 C12 -96.3(2)
C21 C22 C23 C24 -0.8(6)
C22 C21 C26 C25 1.8(5)
C22 C23 C24 C25 2.1(6)
C23 C24 C25 C26 -1.4(6)
C24 C25 C26 C21 -0.5(6)
C26 C21 C22 C23 -1.2(5)
C27 C28 C29 C30 -177.7(3)
C27 C28 C33 C32 177.4(3)
C28 C29 C30 C31 0.1(6)
C29 C28 C33 C32 -0.8(5)
C29 C30 C31 C32 -0.4(6)
C30 C31 C32 C33 0.1(6)
C31 C32 C33 C28 0.5(6)
C33 C28 C29 C30 0.5(5)
C34 C35 C36 C37 -178.5(3)
C34 C35 C40 C39 179.7(3)
C35 C36 C37 C38 -1.3(5)
C36 C35 C40 C39 -0.1(5)
C36 C37 C38 C39 -0.1(6)
C37 C38 C39 C40 1.3(6)
C38 C39 C40 C35 -1.3(6)
C40 C35 C36 C37 1.3(5)
Hf51 P51 C51 C52 35.4(3)
Hf51 P51 C61 C62 52.4(2)
Hf51 P51 C71 C72 37.8(3)
Hf51 P51 C71 C76 -145.9(3)
Hf51 N51 C53 C52 78.1(4)
Hf51 N51 C53 C54 -100.1(3)
Hf51 N52 C63 C62 85.6(3)
Hf51 N52 C63 C64 -95.7(3)
Hf51 C77 C78 C79 72.3(4)
Hf51 C77 C78 C83 -107.6(4)
Hf51 C84 C85 C86 -92.0(4)
Hf51 C84 C85 C90 89.2(4)
P51 C51 C52 C53 -58.5(4)
P51 C51 C52 C57 124.6(3)
P51 C61 C62 C63 -64.3(3)
P51 C61 C62 C67 111.7(3)
P51 C71 C72 C73 176.5(3)
P51 C71 C76 C75 -176.3(3)
Si51 N51 C53 C52 -102.0(3)
Si51 N51 C53 C54 79.8(4)
Si52 N52 C63 C62 -96.0(3)
Si52 N52 C63 C64 82.7(3)
N51 C53 C54 C55 177.9(3)
N52 C63 C64 C65 -177.4(3)
C51 P51 C61 C62 162.8(2)
C51 P51 C71 C72 -85.2(3)
C51 P51 C71 C76 91.1(3)
C51 C52 C53 N51 5.4(5)
C51 C52 C53 C54 -176.4(3)
C51 C52 C57 C56 176.6(3)
C52 C53 C54 C55 -0.3(5)
C53 C52 C57 C56 -0.5(5)
C53 C54 C55 C56 0.0(6)
C54 C55 C56 C57 0.0(6)
C55 C56 C57 C52 0.2(6)
C57 C52 C53 N51 -177.7(3)
C57 C52 C53 C54 0.5(5)
C58 Si51 N51 Hf51 0.5(3)
C58 Si51 N51 C53 -179.5(3)
C59 Si51 N51 Hf51 121.9(2)
C59 Si51 N51 C53 -58.0(3)
C60 Si51 N51 Hf51 -117.1(2)
C60 Si51 N51 C53 62.9(3)
C61 P51 C51 C52 -73.5(3)
C61 P51 C71 C72 166.3(3)
C61 P51 C71 C76 -17.4(4)
C61 C62 C63 N52 -6.0(4)
C61 C62 C63 C64 175.3(3)
C61 C62 C67 C66 -176.7(3)
C62 C63 C64 C65 1.4(5)
C63 C62 C67 C66 -0.7(5)
C63 C64 C65 C66 -0.6(5)
C64 C65 C66 C67 -0.8(5)
C65 C66 C67 C62 1.5(5)
C67 C62 C63 N52 178.0(3)
C67 C62 C63 C64 -0.7(4)
C68 Si52 N52 Hf51 129.7(2)
C68 Si52 N52 C63 -48.3(3)
C69 Si52 N52 Hf51 10.9(3)
C69 Si52 N52 C63 -167.1(2)
C70 Si52 N52 Hf51 -108.7(2)
C70 Si52 N52 C63 73.3(3)
C71 P51 C51 C52 175.3(2)
C71 P51 C61 C62 -91.1(3)
C71 C72 C73 C74 -0.9(6)
C72 C71 C76 C75 0.0(6)
C72 C73 C74 C75 1.9(7)
C73 C74 C75 C76 -2.0(7)
C74 C75 C76 C71 1.0(6)
C76 C71 C72 C73 -0.1(6)
C77 C78 C79 C80 179.6(4)
C77 C78 C83 C82 179.9(4)
C78 C79 C80 C81 1.4(7)
C79 C78 C83 C82 0.0(6)
C79 C80 C81 C82 -1.7(7)
C80 C81 C82 C83 1.1(8)
C81 C82 C83 C78 -0.3(7)
C83 C78 C79 C80 -0.6(6)
C84 C85 C86 C87 -178.3(3)
C84 C85 C90 C89 179.0(3)
C85 C86 C87 C88 -0.1(6)
C86 C85 C90 C89 0.1(5)
C86 C87 C88 C89 -1.0(6)
C87 C88 C89 C90 1.7(6)
C88 C89 C90 C85 -1.2(6)
C90 C85 C86 C87 0.6(5)
C101 O101 C103 C104 -175.3(7)
C103 O101 C101 C102 -66.5(11)
C91 O91 C93 C94 -178.4(4)
C93 O91 C91 C92 -179.0(4)

loop_
_exptl_oxdiff_crystal_face_indexfrac_h
_exptl_oxdiff_crystal_face_indexfrac_k
_exptl_oxdiff_crystal_face_indexfrac_l
_exptl_oxdiff_crystal_face_x
_exptl_oxdiff_crystal_face_y
_exptl_oxdiff_crystal_face_z
18.9996 -4.0019 -2.0221 0.0651 -0.9523 -0.2484
2.0010 -2.9978 -5.0021 -0.1602 -0.1555 -0.0149
-0.9993 -5.0003 -2.0023 -0.1079 -0.0629 0.1863
1.0011 -3.9981 -5.0020 -0.1761 -0.1317 0.0460
0.0008 1.0039 -4.9965 -0.1463 0.0226 -0.1407
-1.9988 -2.9974 -4.9980 -0.1933 0.0267 0.0638
-4.9988 -0.9963 -4.9931 -0.2029 0.2069 0.0402
4.9998 -1.0009 -0.0061 0.0337 -0.2495 -0.0571
-4.9998 1.0009 0.0061 -0.0337 0.2495 0.0571
0.0000 5.0033 -1.9946 -0.0236 0.1091 -0.2462
-1.0000 -5.0032 1.9956 0.0153 -0.0636 0.2658
1.9988 2.9974 4.9980 0.1933 -0.0267 -0.0638
-0.0008 -1.0039 4.9965 0.1463 -0.0226 0.1407

loop_
_twin_individual_id
_twin_individual_mass_fraction_refined
_oxdiff_twin_reflns_isolated
_oxdiff_twin_reflns_overlapped
_twin_individual_twin_lattice_type
_twin_individual_twin_matrix_11
_twin_individual_twin_matrix_12
_twin_individual_twin_matrix_13
_twin_individual_twin_matrix_21
_twin_individual_twin_matrix_22
_twin_individual_twin_matrix_23
_twin_individual_twin_matrix_31
_twin_individual_twin_matrix_32
_twin_individual_twin_matrix_33
1 0.5128 39366 116897 ref 1.0000 0.0000 0.0000 0.0000 1.0000 0.0000 0.0000 0.0000 1.0000
2 0.4872 39366 116897 nmt 0.9998 0.0000 -0.0000 0.1749 -0.9997 -0.0001 0.2659 0.0001 -1.0000
